data_2311282
loop_
_publ_author_name
'Naveen, S.'
'Pavithra, G.'
'Abdoh, Muneer'
'Ajay Kumar, K.'
'Warad, Ismail'
'Lokanath, N. K.'

_publ_section_title
;
 Crystal structure of
 3-(thio-phen-2-yl)-5-p-tolyl-4,5-di-hydro-1H-pyrazole-1-carbo-thio-amide.
;
_journal_coeditor_code SU5147
_journal_issue 'Pt 7'
_journal_name_full 'Acta crystallographica. Section E, Crystallographic communications'
_journal_page_first 763
_journal_page_last 765
_journal_paper_doi 10.1107/S2056989015010774
_journal_volume 71
_journal_year 2015
_chemical_formula_iupac 'C15 H15 N3 S2'
_chemical_formula_moiety 'C15 H15 N3 S2'
_chemical_formula_sum 'C15 H15 N3 S2'
_chemical_formula_weight 301.44
_chemical_name_common 3-(Thiophen-2-yl)-5-<i>p</i>-tolyl-4,5-dihydro-1<i>H</i>-pyrazole-1-carbothioamide
_chemical_name_systematic 5-(4-Methylphenyl)-3-(thiophen-2-yl)-4,5-dihydro-1<i>H</i>-pyrazole-1-carbothioamide
_space_group_IT_number 14
_space_group_name_Hall '-P 2ybc'
_space_group_name_H-M_alt 'P 1 21/c 1'
_symmetry_cell_setting monoclinic
_symmetry_space_group_name_Hall '-P 2ybc'
_symmetry_space_group_name_H-M 'P 1 21/c 1'
_atom_sites_solution_hydrogens geom
_atom_sites_solution_primary direct
_atom_sites_solution_secondary difmap
_cell_angle_alpha 90
_cell_angle_beta 94.347(2)
_cell_angle_gamma 90
_cell_formula_units_Z 4
_cell_length_a 8.1035(4)
_cell_length_b 12.0193(5)
_cell_length_c 15.1312(7)
_cell_measurement_reflns_used 2262
_cell_measurement_temperature 296
_cell_measurement_theta_max 64.09
_cell_measurement_theta_min 5.47
_cell_volume 1469.52(12)
_computing_cell_refinement
;
SAINT (Bruker, 2013)
;
_computing_data_collection
;
APEX2 (Bruker, 2013)
;
_computing_data_reduction
;
SAINT (Bruker, 2013)
;
_computing_molecular_graphics
;
Mercury (Macrae <i>et al.</i>, 2008)
;
_computing_publication_material
;
SHELXL-97 (Sheldrick, 2008) and PLATON (Spek, 2009)
;
_computing_structure_refinement
;
SHELXL-97 (Sheldrick, 2008)
;
_computing_structure_solution
;
SHELXS-97 (Sheldrick, 2008)
;
_diffrn_ambient_temperature 296
_diffrn_detector_area_resol_mean 18.4
_diffrn_measured_fraction_theta_full 0.979
_diffrn_measured_fraction_theta_max 0.980
_diffrn_measurement_device_type 'Bruker X8 Proteum'
_diffrn_measurement_method '\f and \w scans'
_diffrn_radiation_monochromator graphite
_diffrn_radiation_source 'Bruker MicroStar microfocus rotating anode'
_diffrn_radiation_type CuK\a
_diffrn_radiation_wavelength 1.54178
_diffrn_reflns_av_R_equivalents 0.0435
_diffrn_reflns_av_sigmaI/netI 0.0324
_diffrn_reflns_limit_h_max 9
_diffrn_reflns_limit_h_min -9
_diffrn_reflns_limit_k_max 13
_diffrn_reflns_limit_k_min -13
_diffrn_reflns_limit_l_max 17
_diffrn_reflns_limit_l_min -16
_diffrn_reflns_number 11926
_diffrn_reflns_reduction_process
;
;
_diffrn_reflns_theta_full 64.09
_diffrn_reflns_theta_max 64.09
_diffrn_reflns_theta_min 5.47
_exptl_absorpt_coefficient_mu 3.217
_exptl_absorpt_correction_T_max 0.512
_exptl_absorpt_correction_T_min 0.477
_exptl_absorpt_correction_type multi-scan
_exptl_absorpt_process_details
;
(SADABS; Bruker, 2013)
;
_exptl_crystal_colour Yellow
_exptl_crystal_density_diffrn 1.362
_exptl_crystal_density_method 'Not Measured'
_exptl_crystal_description Rectangle
_exptl_crystal_F_000 632
_exptl_crystal_size_max 0.270
_exptl_crystal_size_mid 0.250
_exptl_crystal_size_min 0.240
_refine_diff_density_max 0.371
_refine_diff_density_min -0.441
_refine_ls_extinction_coef 0.0160(12)
_refine_ls_extinction_expression FC^*^=KFC[1+0.001XFC^2^\L^3^/SIN(2\Q)]^-1/4^
_refine_ls_extinction_method shelxl
_refine_ls_goodness_of_fit_ref 1.070
_refine_ls_hydrogen_treatment constr
_refine_ls_matrix_type full
_refine_ls_number_parameters 183
_refine_ls_number_reflns 2397
_refine_ls_number_restraints 0
_refine_ls_restrained_S_all 1.070
_refine_ls_R_factor_all 0.0481
_refine_ls_R_factor_gt 0.0463
_refine_ls_shift/su_max 0.000
_refine_ls_shift/su_mean 0.000
_refine_ls_structure_factor_coef Fsqd
_refine_ls_weighting_details 'calc w=1/[\s^2^(Fo^2^)+(0.0740P)^2^+0.6260P] where P=(Fo^2^+2Fc^2^)/3'
_refine_ls_weighting_scheme calc
_refine_ls_wR_factor_gt 0.1247
_refine_ls_wR_factor_ref 0.1268
_reflns_number_gt 2262
_reflns_number_total 2397
_reflns_threshold_expression I>2\s(I)
_cod_data_source_file su5147sup1.cif
_cod_data_source_block I
_cod_original_sg_symbol_H-M 'P 21/c'
_cod_database_code 2311282

loop_
_symmetry_equiv_pos_site_id
_symmetry_equiv_pos_as_xyz
1 x,y,z
2 -x,1/2+y,1/2-z
3 -x,-y,-z
4 x,1/2-y,1/2+z

loop_
_atom_site_aniso_label
_atom_site_aniso_U_11
_atom_site_aniso_U_22
_atom_site_aniso_U_33
_atom_site_aniso_U_12
_atom_site_aniso_U_13
_atom_site_aniso_U_23
S1 0.0578(4) 0.0494(4) 0.0530(4) -0.0001(3) 0.0172(3) -0.0061(2)
S13 0.0750(5) 0.0495(4) 0.0628(4) -0.0051(3) 0.0306(3) -0.0180(3)
N7 0.0483(10) 0.0317(9) 0.0408(9) -0.0044(7) 0.0164(7) -0.0045(7)
N8 0.0561(11) 0.0321(9) 0.0395(9) -0.0044(8) 0.0188(8) -0.0026(7)
N12 0.0786(14) 0.0492(12) 0.0478(11) -0.0064(10) 0.0304(10) 0.0030(9)
C2 0.0557(14) 0.0474(14) 0.0681(16) -0.0092(11) 0.0240(12) -0.0190(12)
C3 0.0728(17) 0.0637(16) 0.0506(14) -0.0182(13) 0.0258(12) -0.0257(13)
C4 0.0583(14) 0.0489(13) 0.0429(12) -0.0148(11) 0.0156(10) -0.0163(10)
C5 0.0403(11) 0.0424(12) 0.0386(10) -0.0145(9) 0.0112(8) -0.0087(9)
C6 0.0377(10) 0.0362(11) 0.0372(10) -0.0118(8) 0.0084(8) -0.0055(8)
C9 0.0409(11) 0.0348(11) 0.0391(11) -0.0036(8) 0.0070(8) -0.0004(8)
C10 0.0509(12) 0.0387(11) 0.0357(10) -0.0121(9) 0.0050(9) -0.0036(9)
C11 0.0491(12) 0.0444(12) 0.0398(11) -0.0122(10) 0.0157(9) -0.0080(9)
C14 0.0362(10) 0.0275(9) 0.0349(9) 0.0015(8) 0.0087(8) -0.0029(7)
C15 0.0504(12) 0.0342(11) 0.0410(11) 0.0016(9) -0.0004(9) 0.0053(8)
C16 0.0491(12) 0.0474(13) 0.0430(11) -0.0019(10) -0.0040(9) -0.0065(10)
C17 0.0495(12) 0.0371(12) 0.0459(11) -0.0077(9) 0.0137(9) -0.0128(9)
C18 0.0642(14) 0.0324(11) 0.0451(11) -0.0070(10) 0.0090(10) 0.0057(9)
C19 0.0508(12) 0.0375(11) 0.0366(10) -0.0002(9) -0.0010(9) 0.0022(8)
C20 0.0790(19) 0.0592(17) 0.0697(17) -0.0309(15) 0.0151(14) -0.0182(14)

loop_
_atom_site_type_symbol
_atom_site_label
_atom_site_fract_x
_atom_site_fract_y
_atom_site_fract_z
_atom_site_U_iso_or_equiv
_atom_site_thermal_displace_type
_atom_site_calc_flag
_atom_site_refinement_flags
_atom_site_occupancy
S S1 0.83886(8) 0.35843(5) 0.55113(4) 0.0527(2) Uani d . 1.000
S S13 0.41488(9) 0.76951(5) 0.77019(4) 0.0611(3) Uani d . 1.000
N N7 0.6560(2) 0.55350(14) 0.63166(11) 0.0396(5) Uani d . 1.000
N N8 0.5837(2) 0.65224(14) 0.65865(11) 0.0418(6) Uani d . 1.000
N N12 0.5024(3) 0.55813(17) 0.77851(13) 0.0572(7) Uani d . 1.000
C C2 0.9012(3) 0.3098(2) 0.45389(18) 0.0561(8) Uani d . 1.000
C C3 0.8661(3) 0.3801(2) 0.38623(17) 0.0613(9) Uani d . 1.000
C C4 0.7858(3) 0.4794(2) 0.41081(15) 0.0494(8) Uani d . 1.000
C C5 0.7627(3) 0.47817(18) 0.50124(13) 0.0400(6) Uani d . 1.000
C C6 0.6841(2) 0.56438(17) 0.54966(13) 0.0368(6) Uani d . 1.000
C C9 0.5786(3) 0.73914(17) 0.58990(13) 0.0381(6) Uani d . 1.000
C C10 0.6257(3) 0.67214(18) 0.50885(13) 0.0417(6) Uani d . 1.000
C C11 0.5039(3) 0.65429(18) 0.73411(14) 0.0438(7) Uani d . 1.000
C C14 0.6974(2) 0.83434(15) 0.61077(13) 0.0326(5) Uani d . 1.000
C C15 0.8130(3) 0.83437(18) 0.68204(14) 0.0421(7) Uani d . 1.000
C C16 0.9258(3) 0.92083(19) 0.69439(15) 0.0469(7) Uani d . 1.000
C C17 0.9243(3) 1.00979(18) 0.63663(14) 0.0437(7) Uani d . 1.000
C C18 0.8065(3) 1.00989(18) 0.56564(15) 0.0470(7) Uani d . 1.000
C C19 0.6951(3) 0.92360(18) 0.55243(14) 0.0419(6) Uani d . 1.000
C C20 1.0453(4) 1.1050(2) 0.65103(19) 0.0688(10) Uani d . 1.000
H H2 0.95400 0.24170 0.44810 0.0670 Uiso c R 1.000
H H3 0.89180 0.36530 0.32850 0.0740 Uiso c R 1.000
H H4 0.75340 0.53690 0.37220 0.0590 Uiso c R 1.000
H H9 0.46560 0.76780 0.57940 0.0460 Uiso c R 1.000
H H10A 0.53080 0.66110 0.46670 0.0500 Uiso c R 1.000
H H10B 0.71300 0.70870 0.47930 0.0500 Uiso c R 1.000
H H12A 0.55020 0.50040 0.75860 0.0690 Uiso c R 1.000
H H12B 0.45370 0.55400 0.82700 0.0690 Uiso c R 1.000
H H15 0.81560 0.77590 0.72240 0.0500 Uiso c R 1.000
H H16 1.00410 0.91880 0.74260 0.0560 Uiso c R 1.000
H H18 0.80230 1.06920 0.52610 0.0560 Uiso c R 1.000
H H19 0.61750 0.92520 0.50390 0.0500 Uiso c R 1.000
H H20A 0.98990 1.16790 0.67420 0.1030 Uiso c R 1.000
H H20B 1.08790 1.12470 0.59560 0.1030 Uiso c R 1.000
H H20C 1.13490 1.08270 0.69240 0.1030 Uiso c R 1.000

loop_
_atom_type_symbol
_atom_type_description
_atom_type_scat_dispersion_real
_atom_type_scat_dispersion_imag
_atom_type_scat_source
C C 0.0181 0.0091 ' International Tables Vol C Tables 4.2.6.8 and 6.1.1.4'
H H 0.0000 0.0000 ' International Tables Vol C Tables 4.2.6.8 and 6.1.1.4'
N N 0.0311 0.0180 ' International Tables Vol C Tables 4.2.6.8 and 6.1.1.4'
S S 0.3331 0.5567 ' International Tables Vol C Tables 4.2.6.8 and 6.1.1.4'

loop_
_geom_angle_atom_site_label_1
_geom_angle_atom_site_label_2
_geom_angle_atom_site_label_3
_geom_angle
_geom_angle_publ_flag
C2 S1 C5 91.62(11) no
N8 N7 C6 107.73(16) no
N7 N8 C9 112.69(15) no
N7 N8 C11 119.94(17) no
C9 N8 C11 126.37(17) no
H12A N12 H12B 120.00 no
C11 N12 H12A 120.00 no
C11 N12 H12B 120.00 no
S1 C2 C3 112.67(19) no
C2 C3 C4 113.8(2) no
C3 C4 C5 110.2(2) no
S1 C5 C4 111.68(17) no
S1 C5 C6 122.38(15) no
C4 C5 C6 125.9(2) no
N7 C6 C10 114.39(17) no
N7 C6 C5 122.27(18) no
C5 C6 C10 123.33(17) no
N8 C9 C10 101.33(16) no
N8 C9 C14 113.93(17) no
C10 C9 C14 111.69(18) no
C6 C10 C9 102.35(16) no
N8 C11 N12 115.5(2) no
S13 C11 N12 122.08(18) no
S13 C11 N8 122.39(16) no
C9 C14 C15 123.31(18) no
C9 C14 C19 118.29(18) no
C15 C14 C19 118.32(18) no
C14 C15 C16 120.6(2) no
C15 C16 C17 121.4(2) no
C16 C17 C20 121.4(2) no
C16 C17 C18 117.7(2) no
C18 C17 C20 120.9(2) no
C17 C18 C19 121.2(2) no
C14 C19 C18 120.8(2) no
S1 C2 H2 124.00 no
C3 C2 H2 124.00 no
C2 C3 H3 123.00 no
C4 C3 H3 123.00 no
C3 C4 H4 125.00 no
C5 C4 H4 125.00 no
N8 C9 H9 110.00 no
C10 C9 H9 110.00 no
C14 C9 H9 110.00 no
C6 C10 H10A 111.00 no
C6 C10 H10B 111.00 no
C9 C10 H10A 111.00 no
C9 C10 H10B 111.00 no
H10A C10 H10B 109.00 no
C14 C15 H15 120.00 no
C16 C15 H15 120.00 no
C15 C16 H16 119.00 no
C17 C16 H16 119.00 no
C17 C18 H18 119.00 no
C19 C18 H18 119.00 no
C14 C19 H19 120.00 no
C18 C19 H19 120.00 no
C17 C20 H20A 109.00 no
C17 C20 H20B 109.00 no
C17 C20 H20C 109.00 no
H20A C20 H20B 110.00 no
H20A C20 H20C 109.00 no
H20B C20 H20C 110.00 no

loop_
_geom_bond_atom_site_label_1
_geom_bond_atom_site_label_2
_geom_bond_distance
_geom_bond_publ_flag
S1 C2 1.695(3) no
S1 C5 1.718(2) no
S13 C11 1.672(2) no
N7 N8 1.398(2) no
N7 C6 1.285(3) no
N8 C9 1.473(3) no
N8 C11 1.354(3) no
N12 C11 1.337(3) no
N12 H12B 0.8600 no
N12 H12A 0.8600 no
C2 C3 1.341(4) no
C3 C4 1.422(3) no
C4 C5 1.395(3) no
C5 C6 1.445(3) no
C6 C10 1.496(3) no
C9 C14 1.513(3) no
C9 C10 1.539(3) no
C14 C19 1.389(3) no
C14 C15 1.374(3) no
C15 C16 1.387(3) no
C16 C17 1.381(3) no
C17 C18 1.382(3) no
C17 C20 1.512(4) no
C18 C19 1.380(3) no
C2 H2 0.9300 no
C3 H3 0.9300 no
C4 H4 0.9300 no
C9 H9 0.9800 no
C10 H10A 0.9700 no
C10 H10B 0.9700 no
C15 H15 0.9300 no
C16 H16 0.9300 no
C18 H18 0.9300 no
C19 H19 0.9300 no
C20 H20A 0.9600 no
C20 H20B 0.9600 no
C20 H20C 0.9600 no

loop_
_geom_hbond_atom_site_label_D
_geom_hbond_atom_site_label_H
_geom_hbond_atom_site_label_A
_geom_hbond_site_symmetry_A
_geom_hbond_distance_DH
_geom_hbond_distance_HA
_geom_hbond_distance_DA
_geom_hbond_angle_DHA
_geom_hbond_publ_flag
N12 H12A S13 2_646 0.86 2.83 3.620(2) 154 yes
N12 H12B Cg3 2_646 0.86 2.81 3.443(2) 132 yes

loop_
_geom_torsion_atom_site_label_1
_geom_torsion_atom_site_label_2
_geom_torsion_atom_site_label_3
_geom_torsion_atom_site_label_4
_geom_torsion
_geom_torsion_publ_flag
C5 S1 C2 C3 -0.2(2) no
C2 S1 C5 C4 0.1(2) no
C2 S1 C5 C6 179.6(2) no
C6 N7 N8 C9 -5.9(2) no
C6 N7 N8 C11 163.41(18) no
N8 N7 C6 C5 178.34(17) no
N8 N7 C6 C10 -2.8(2) no
C11 N8 C9 C14 82.7(3) no
C9 N8 C11 N12 168.3(2) no
N7 N8 C11 S13 179.96(16) no
N7 N8 C9 C10 11.3(2) no
C11 N8 C9 C10 -157.2(2) no
N7 N8 C11 N12 0.6(3) no
N7 N8 C9 C14 -108.84(18) no
C9 N8 C11 S13 -12.4(3) no
S1 C2 C3 C4 0.3(3) no
C2 C3 C4 C5 -0.3(3) no
C3 C4 C5 S1 0.1(3) no
C3 C4 C5 C6 -179.4(2) no
S1 C5 C6 N7 -4.9(3) no
S1 C5 C6 C10 176.33(17) no
C4 C5 C6 N7 174.6(2) no
C4 C5 C6 C10 -4.2(3) no
C5 C6 C10 C9 -171.56(19) no
N7 C6 C10 C9 9.6(2) no
C10 C9 C14 C15 -107.0(2) no
C10 C9 C14 C19 69.6(2) no
N8 C9 C14 C19 -176.34(18) no
N8 C9 C10 C6 -11.5(2) no
C14 C9 C10 C6 110.18(18) no
N8 C9 C14 C15 7.1(3) no
C9 C14 C15 C16 175.7(2) no
C19 C14 C15 C16 -0.9(3) no
C9 C14 C19 C18 -176.6(2) no
C15 C14 C19 C18 0.2(3) no
C14 C15 C16 C17 0.9(4) no
C15 C16 C17 C18 -0.1(4) no
C15 C16 C17 C20 178.9(2) no
C16 C17 C18 C19 -0.6(3) no
C20 C17 C18 C19 -179.6(2) no
C17 C18 C19 C14 0.6(3) no
